data_7218962
loop_
_publ_author_name
'Ji, Baoming'
'deng, dong sheng'
'Ma, Junying'
'Sun, Chaowei'
'Zhao, Bin'

_publ_section_title
;
 Two- and Three-Dimensional Lanthanide-Based Coordination Polymers
 Assembled by the Synergistic Effect of Various Lanthanide Radii and
 Flexibility of a New Binicotinate-Containing Ligand: in Situ Synthesis,
 Structures, and Properties
;
_journal_name_full 'RSC Adv.'
_journal_paper_doi 10.1039/C4RA12714E
_journal_year 2014
_chemical_formula_sum 'C12 H9 Dy N2 O8'
_chemical_formula_weight 471.71
_chemical_name_systematic
;

 ?

;
_space_group_IT_number 60
_symmetry_cell_setting orthorhombic
_symmetry_space_group_name_Hall '-P 2n 2ab'
_symmetry_space_group_name_H-M 'P b c n'
_atom_sites_solution_hydrogens geom
_atom_sites_solution_primary direct
_atom_sites_solution_secondary difmap
_audit_creation_method SHELXL-97
_audit_update_record
;
2013-12-09 deposited with the CCDC.
2014-11-28 downloaded from the CCDC.
;
_cell_angle_alpha 90.00
_cell_angle_beta 90.00
_cell_angle_gamma 90.00
_cell_formula_units_Z 4
_cell_length_a 8.439(2)
_cell_length_b 20.933(5)
_cell_length_c 8.016(2)
_cell_measurement_reflns_used 3246
_cell_measurement_temperature 296(2)
_cell_measurement_theta_max 28.10
_cell_measurement_theta_min 2.60
_cell_volume 1416.1(6)
_computing_cell_refinement 'Bruker SMART'
_computing_data_collection 'Bruker SMART'
_computing_data_reduction 'Bruker SAINT'
_computing_molecular_graphics 'Bruker SHELXTL'
_computing_publication_material 'Bruker SHELXTL'
_computing_structure_refinement 'SHELXL-97 (Sheldrick, 1997)'
_computing_structure_solution 'SHELXS-97 (Sheldrick, 1990)'
_diffrn_ambient_temperature 296(2)
_diffrn_measured_fraction_theta_full 0.999
_diffrn_measured_fraction_theta_max 0.999
_diffrn_measurement_device_type 'CCD area detector'
_diffrn_measurement_method 'phi and omega scans'
_diffrn_radiation_monochromator graphite
_diffrn_radiation_source 'fine-focus sealed tube'
_diffrn_radiation_type MoK\a
_diffrn_radiation_wavelength 0.71073
_diffrn_reflns_av_R_equivalents 0.0387
_diffrn_reflns_av_sigmaI/netI 0.0237
_diffrn_reflns_limit_h_max 10
_diffrn_reflns_limit_h_min -10
_diffrn_reflns_limit_k_max 25
_diffrn_reflns_limit_k_min -25
_diffrn_reflns_limit_l_max 9
_diffrn_reflns_limit_l_min -9
_diffrn_reflns_number 9575
_diffrn_reflns_theta_full 25.49
_diffrn_reflns_theta_max 25.49
_diffrn_reflns_theta_min 2.60
_diffrn_standards_decay_% 0
_diffrn_standards_interval_count 0
_diffrn_standards_interval_time 0
_diffrn_standards_number 0
_exptl_absorpt_coefficient_mu 5.323
_exptl_absorpt_correction_T_max 0.5023
_exptl_absorpt_correction_T_min 0.4011
_exptl_absorpt_correction_type multi-scan
_exptl_absorpt_process_details sadabs
_exptl_crystal_colour yellow
_exptl_crystal_density_diffrn 2.213
_exptl_crystal_density_method 'not measured'
_exptl_crystal_description block
_exptl_crystal_F_000 900
_exptl_crystal_size_max 0.21
_exptl_crystal_size_mid 0.18
_exptl_crystal_size_min 0.15
_refine_diff_density_max 0.591
_refine_diff_density_min -0.507
_refine_diff_density_rms 0.097
_refine_ls_extinction_method none
_refine_ls_goodness_of_fit_ref 1.061
_refine_ls_hydrogen_treatment constr
_refine_ls_matrix_type full
_refine_ls_number_parameters 105
_refine_ls_number_reflns 1314
_refine_ls_number_restraints 0
_refine_ls_restrained_S_all 1.061
_refine_ls_R_factor_all 0.0275
_refine_ls_R_factor_gt 0.0179
_refine_ls_shift/su_max 0.000
_refine_ls_shift/su_mean 0.000
_refine_ls_structure_factor_coef Fsqd
_refine_ls_weighting_details 'calc w=1/[\s^2^(Fo^2^)+(0.0135P)^2^+2.5894P] where P=(Fo^2^+2Fc^2^)/3'
_refine_ls_weighting_scheme calc
_refine_ls_wR_factor_gt 0.0395
_refine_ls_wR_factor_ref 0.0438
_reflns_number_gt 1010
_reflns_number_total 1314
_reflns_threshold_expression >2sigma(I)
_cod_data_source_file c4ra12714e2.cif
_cod_data_source_block 7
_cod_depositor_comments
;
The following automatic conversions were performed:

'_symmetry_cell_setting' value 'Orthorhombic' changed to
'orthorhombic' according to
/usr/data/users/saulius/crontab/automatic-downloads/rss-feeds/RSC/lib/dictionaries/cif_core.dic
dictionary named 'cif_core.dic' version 2.4.2 from 2011-04-26.

Automatic conversion script
Id: cif_fix_values 2935 2014-11-11 08:27:57Z andrius 
;
_cod_original_cell_volume 1416.0(6)
_cod_original_sg_symbol_H-M Pbcn
_cod_database_code 7218962

loop_
_symmetry_equiv_pos_as_xyz
'x, y, z'
'-x+1/2, -y+1/2, z+1/2'
'-x, y, -z+1/2'
'x+1/2, -y+1/2, -z'
'-x, -y, -z'
'x-1/2, y-1/2, -z-1/2'
'x, -y, z-1/2'
'-x-1/2, y-1/2, z'

loop_
_atom_site_label
_atom_site_type_symbol
_atom_site_fract_x
_atom_site_fract_y
_atom_site_fract_z
_atom_site_U_iso_or_equiv
_atom_site_adp_type
_atom_site_occupancy
_atom_site_symmetry_multiplicity
_atom_site_calc_flag
_atom_site_refinement_flags
Dy1 Dy 0.0000 0.210636(9) 0.2500 0.01501(8) Uani 1 2 d S
N1 N 0.1228(3) 0.10961(13) 0.3523(3) 0.0167(6) Uani 1 1 d .
O1 O 0.2069(4) 0.22820(12) 0.4251(4) 0.0370(8) Uani 1 1 d .
O2 O 0.3860(3) 0.19668(12) 0.6120(3) 0.0275(6) Uani 1 1 d .
O3 O 0.1099(3) -0.06378(11) 0.3434(3) 0.0268(6) Uani 1 1 d .
H3D H 0.0000 -0.0665 0.2500 0.040 Uiso 1 2 d SR
O4 O -0.1548(4) 0.16972(13) 0.4683(4) 0.0426(8) Uani 1 1 d .
H1W H -0.1291 0.1388 0.5177 0.064 Uiso 1 1 d R
H2W H -0.2146 0.1942 0.5205 0.064 Uiso 1 1 d R
C1 C 0.2433(4) 0.11754(16) 0.4586(4) 0.0196(8) Uani 1 1 d .
C2 C 0.3249(5) 0.06631(18) 0.5257(5) 0.0245(8) Uani 1 1 d .
H2 H 0.4085 0.0727 0.5995 0.029 Uiso 1 1 calc R
C3 C 0.2795(4) 0.00603(17) 0.4809(4) 0.0229(8) Uani 1 1 d .
H3A H 0.3354 -0.0289 0.5218 0.027 Uiso 1 1 calc R
C4 C 0.1501(4) -0.00400(16) 0.3743(4) 0.0197(8) Uani 1 1 d .
C5 C 0.0703(4) 0.05094(16) 0.3080(4) 0.0149(7) Uani 1 1 d .
C6 C 0.2837(4) 0.18540(17) 0.5043(5) 0.0233(9) Uani 1 1 d .

loop_
_atom_site_aniso_label
_atom_site_aniso_U_11
_atom_site_aniso_U_22
_atom_site_aniso_U_33
_atom_site_aniso_U_23
_atom_site_aniso_U_13
_atom_site_aniso_U_12
Dy1 0.01653(13) 0.01032(12) 0.01819(13) 0.000 -0.00081(11) 0.000
N1 0.0176(15) 0.0129(14) 0.0197(16) -0.0003(12) 0.0014(13) 0.0012(12)
O1 0.0464(19) 0.0130(13) 0.0515(19) -0.0012(13) -0.0309(16) -0.0023(13)
O2 0.0302(16) 0.0180(13) 0.0345(16) 0.0007(12) -0.0143(13) -0.0012(12)
O3 0.0368(16) 0.0114(12) 0.0320(15) 0.0016(11) -0.0054(13) 0.0006(12)
O4 0.062(2) 0.0214(15) 0.0448(18) 0.0103(13) 0.0310(16) 0.0167(15)
C1 0.0227(19) 0.0133(17) 0.0228(19) 0.0007(15) -0.0017(16) -0.0003(14)
C2 0.022(2) 0.0222(19) 0.029(2) -0.0003(17) -0.0030(17) 0.0020(17)
C3 0.0228(19) 0.0192(19) 0.027(2) 0.0055(16) -0.0009(17) 0.0083(16)
C4 0.026(2) 0.0157(18) 0.0173(17) 0.0011(15) 0.0058(16) 0.0020(15)
C5 0.0173(17) 0.0123(16) 0.0150(16) -0.0006(13) 0.0046(14) 0.0016(14)
C6 0.022(2) 0.0175(19) 0.030(2) -0.0021(16) -0.0026(17) -0.0022(16)

loop_
_atom_type_symbol
_atom_type_description
_atom_type_scat_dispersion_real
_atom_type_scat_dispersion_imag
_atom_type_scat_source
C C 0.0033 0.0016 'International Tables Vol C Tables 4.2.6.8 and 6.1.1.4'
H H 0.0000 0.0000 'International Tables Vol C Tables 4.2.6.8 and 6.1.1.4'
N N 0.0061 0.0033 'International Tables Vol C Tables 4.2.6.8 and 6.1.1.4'
O O 0.0106 0.0060 'International Tables Vol C Tables 4.2.6.8 and 6.1.1.4'
Dy Dy -0.1892 4.4098 'International Tables Vol C Tables 4.2.6.8 and 6.1.1.4'

loop_
_geom_angle_atom_site_label_1
_geom_angle_atom_site_label_2
_geom_angle_atom_site_label_3
_geom_angle
_geom_angle_site_symmetry_1
_geom_angle_site_symmetry_3
O1 Dy1 O1 161.36(13) . 3
O1 Dy1 O4 95.28(12) . 3
O1 Dy1 O4 91.51(12) 3 3
O1 Dy1 O4 91.51(12) . .
O1 Dy1 O4 95.28(12) 3 .
O4 Dy1 O4 137.16(13) 3 .
O1 Dy1 O2 83.91(10) . 4_456
O1 Dy1 O2 81.24(10) 3 4_456
O4 Dy1 O2 148.33(9) 3 4_456
O4 Dy1 O2 74.43(9) . 4_456
O1 Dy1 O2 81.24(10) . 2_554
O1 Dy1 O2 83.91(10) 3 2_554
O4 Dy1 O2 74.43(9) 3 2_554
O4 Dy1 O2 148.33(9) . 2_554
O2 Dy1 O2 74.16(12) 4_456 2_554
O1 Dy1 N1 131.32(9) . 3
O1 Dy1 N1 67.32(9) 3 3
O4 Dy1 N1 71.12(9) 3 3
O4 Dy1 N1 72.79(10) . 3
O2 Dy1 N1 131.43(9) 4_456 3
O2 Dy1 N1 133.74(9) 2_554 3
O1 Dy1 N1 67.32(9) . .
O1 Dy1 N1 131.32(9) 3 .
O4 Dy1 N1 72.79(10) 3 .
O4 Dy1 N1 71.12(9) . .
O2 Dy1 N1 133.74(9) 4_456 .
O2 Dy1 N1 131.43(9) 2_554 .
N1 Dy1 N1 64.00(13) 3 .
C1 N1 C5 121.9(3) . .
C1 N1 Dy1 114.9(2) . .
C5 N1 Dy1 123.2(2) . .
C6 O1 Dy1 125.8(2) . .
C6 O2 Dy1 137.9(2) . 2
C4 O3 H3D 111.3 . .
Dy1 O4 H1W 121.4 . .
Dy1 O4 H2W 119.2 . .
H1W O4 H2W 114.8 . .
N1 C1 C2 122.0(3) . .
N1 C1 C6 116.4(3) . .
C2 C1 C6 121.6(3) . .
C3 C2 C1 118.3(3) . .
C3 C2 H2 120.9 . .
C1 C2 H2 120.9 . .
C2 C3 C4 121.1(3) . .
C2 C3 H3A 119.4 . .
C4 C3 H3A 119.4 . .
O3 C4 C3 117.1(3) . .
O3 C4 C5 124.7(3) . .
C3 C4 C5 118.1(3) . .
N1 C5 C4 118.5(3) . .
N1 C5 C5 114.82(19) . 3
C4 C5 C5 126.7(2) . 3
O2 C6 O1 124.4(3) . .
O2 C6 C1 120.3(3) . .
O1 C6 C1 115.2(3) . .

loop_
_geom_bond_atom_site_label_1
_geom_bond_atom_site_label_2
_geom_bond_distance
_geom_bond_site_symmetry_2
Dy1 O1 2.270(3) .
Dy1 O1 2.270(3) 3
Dy1 O4 2.345(3) 3
Dy1 O4 2.345(3) .
Dy1 O2 2.432(3) 4_456
Dy1 O2 2.432(3) 2_554
Dy1 N1 2.494(3) 3
Dy1 N1 2.494(3) .
N1 C1 1.337(4) .
N1 C5 1.353(4) .
O1 C6 1.275(5) .
O2 C6 1.243(4) .
O2 Dy1 2.432(3) 2
O3 C4 1.320(4) .
O3 H3D 1.1936 .
O4 H1W 0.7902 .
O4 H2W 0.8324 .
C1 C2 1.384(5) .
C1 C6 1.506(5) .
C2 C3 1.367(5) .
C2 H2 0.9300 .
C3 C4 1.403(5) .
C3 H3A 0.9300 .
C4 C5 1.435(5) .
C5 C5 1.507(7) 3

loop_
_geom_hbond_atom_site_label_D
_geom_hbond_atom_site_label_H
_geom_hbond_atom_site_label_A
_geom_hbond_distance_DH
_geom_hbond_distance_HA
_geom_hbond_distance_DA
_geom_hbond_angle_DHA
_geom_hbond_site_symmetry_A
O4 H2W O1 0.83 1.81 2.581(4) 153.7 4_456
O4 H1W O3 0.79 1.93 2.709(4) 168.2 5_556

loop_
_geom_torsion_atom_site_label_1
_geom_torsion_atom_site_label_2
_geom_torsion_atom_site_label_3
_geom_torsion_atom_site_label_4
_geom_torsion
_geom_torsion_site_symmetry_1
_geom_torsion_site_symmetry_4
O1 Dy1 N1 C1 1.3(2) . .
O1 Dy1 N1 C1 -178.8(2) 3 .
O4 Dy1 N1 C1 104.8(3) 3 .
O4 Dy1 N1 C1 -98.7(3) . .
O2 Dy1 N1 C1 -54.7(3) 4_456 .
O2 Dy1 N1 C1 55.2(3) 2_554 .
N1 Dy1 N1 C1 -178.2(3) 3 .
O1 Dy1 N1 C5 179.7(3) . .
O1 Dy1 N1 C5 -0.4(3) 3 .
O4 Dy1 N1 C5 -76.8(3) 3 .
O4 Dy1 N1 C5 79.8(3) . .
O2 Dy1 N1 C5 123.7(2) 4_456 .
O2 Dy1 N1 C5 -126.4(2) 2_554 .
N1 Dy1 N1 C5 0.19(19) 3 .
O1 Dy1 O1 C6 175.0(3) 3 .
O4 Dy1 O1 C6 -74.1(3) 3 .
O4 Dy1 O1 C6 63.6(3) . .
O2 Dy1 O1 C6 137.8(3) 4_456 .
O2 Dy1 O1 C6 -147.4(3) 2_554 .
N1 Dy1 O1 C6 -4.6(4) 3 .
N1 Dy1 O1 C6 -5.2(3) . .
C5 N1 C1 C2 2.1(5) . .
Dy1 N1 C1 C2 -179.5(3) . .
C5 N1 C1 C6 -176.8(3) . .
Dy1 N1 C1 C6 1.7(4) . .
N1 C1 C2 C3 -0.1(6) . .
C6 C1 C2 C3 178.7(4) . .
C1 C2 C3 C4 -2.2(6) . .
C2 C3 C4 O3 -177.0(3) . .
C2 C3 C4 C5 2.4(5) . .
C1 N1 C5 C4 -1.7(5) . .
Dy1 N1 C5 C4 179.9(2) . .
C1 N1 C5 C5 177.8(4) . 3
Dy1 N1 C5 C5 -0.5(5) . 3
O3 C4 C5 N1 179.0(3) . .
C3 C4 C5 N1 -0.5(5) . .
O3 C4 C5 C5 -0.6(6) . 3
C3 C4 C5 C5 -180.0(4) . 3
Dy1 O2 C6 O1 3.1(6) 2 .
Dy1 O2 C6 C1 -177.2(2) 2 .
Dy1 O1 C6 O2 -172.5(3) . .
Dy1 O1 C6 C1 7.8(5) . .
N1 C1 C6 O2 174.5(3) . .
C2 C1 C6 O2 -4.4(6) . .
N1 C1 C6 O1 -5.8(5) . .
C2 C1 C6 O1 175.4(4) . .
